data_2104655
loop_
_publ_author_name
'Johnstone, Russell D. L.'
'Lennie, Alistair R.'
'Parsons, Simon'
'Pidcock, Elna'
'Warren, John E.'

_publ_section_title
;
 Comparison of the effects of pressure on three layered hydrates: a
 partially successful attempt to predict a high-pressure phase
 transition
;
_journal_issue 6
_journal_name_full 'Acta Crystallographica Section B'
_journal_page_first 731
_journal_page_last 748
_journal_paper_doi 10.1107/S0108768109039469
_journal_volume 65
_journal_year 2009
_chemical_formula_moiety 'C3 H9 N1 O6 S1'
_chemical_formula_sum 'C3 H9 N O6 S'
_chemical_formula_weight 187.17
_chemical_name_common 'L-Cysteic acid monohydrate'
_space_group_IT_number 19
_symmetry_cell_setting orthorhombic
_symmetry_space_group_name_Hall 'P 2ac 2ab'
_symmetry_space_group_name_H-M 'P 21 21 21'
_atom_sites_solution_hydrogens geom
_atom_sites_solution_primary direct
_cell_angle_alpha 90
_cell_angle_beta 90
_cell_angle_gamma 90
_cell_formula_units_Z 4
_cell_length_a 6.4955(4)
_cell_length_b 18.000(4)
_cell_length_c 5.0930(4)
_cell_measurement_reflns_used 734
_cell_measurement_temperature 293
_cell_measurement_theta_max 17
_cell_measurement_theta_min 2
_cell_volume 595.47(15)
_computing_cell_refinement 'Apex2 (Bruker AXS, 2006)'
_computing_data_collection 'Apex2 (Bruker AXS, 2006)'
_computing_data_reduction 'Apex2 (Bruker AXS, 2006)'
_computing_molecular_graphics 'CAMERON (Watkin et al., 1996)'
_computing_publication_material 'CRYSTALS (Betteridge et al., 2003)'
_computing_structure_refinement 'CRYSTALS (Betteridge et al., 2003)'
_computing_structure_solution 'SIR92 (Altomare et al., 1994)'
_diffrn_ambient_temperature 293
_diffrn_measured_fraction_theta_full 0.369
_diffrn_measured_fraction_theta_max 0.354
_diffrn_measurement_device 'Bruker Kappa Apex2'
_diffrn_measurement_device_type Area
_diffrn_measurement_method \w
_diffrn_radiation_monochromator silicon
_diffrn_radiation_type synchrotron
_diffrn_reflns_av_R_equivalents 0.0649
_diffrn_reflns_limit_h_max 9
_diffrn_reflns_limit_h_min 0
_diffrn_reflns_limit_k_max 10
_diffrn_reflns_limit_k_min 0
_diffrn_reflns_limit_l_max 7
_diffrn_reflns_limit_l_min 0
_diffrn_reflns_number 3216
_diffrn_reflns_reduction_process
;
 Scaled and merged with Sortav
 R.H. Blessing, (1987) Cryst. Rev. 1, 3-58
 R.H. Blessing, (1989) J. Appl. Cryst. 22, 396-397
;
_diffrn_reflns_theta_full 15.931
_diffrn_reflns_theta_max 19.913
_diffrn_reflns_theta_min 2.237
_diffrn_standards_number 0
_exptl_absorpt_coefficient_mu 0.528
_exptl_absorpt_correction_T_max 0.95
_exptl_absorpt_correction_T_min 0.75
_exptl_absorpt_correction_type multi-scan
_exptl_absorpt_process_details 'SADABS (Siemens, 1996)'
_exptl_crystal_colour colourless
_exptl_crystal_density_diffrn 2.088
_exptl_crystal_density_method 'not measured'
_exptl_crystal_description block
_exptl_crystal_F_000 392
_exptl_crystal_size_max 0.20
_exptl_crystal_size_mid 0.20
_exptl_crystal_size_min 0.10
_refine_diff_density_max 0.27
_refine_diff_density_min -0.28
_refine_ls_extinction_method None
_refine_ls_goodness_of_fit_ref 0.9179
_refine_ls_hydrogen_treatment mixed
_refine_ls_matrix_type full
_refine_ls_number_parameters 108
_refine_ls_number_reflns 326
_refine_ls_number_restraints 253
_refine_ls_R_factor_all 0.0614
_refine_ls_R_factor_gt 0.0434
_refine_ls_shift/su_max 0.000058
_refine_ls_structure_factor_coef F
_refine_ls_weighting_details
;
 Method, part 1, Chebychev polynomial, (Watkin, 1994, Prince, 1982)
 [weight] = 1.0/[A~0~*T~0~(x)+A~1~*T~1~(x) ... +A~n-1~]*T~n-1~(x)]
 where A~i~ are the Chebychev coefficients listed below and x= Fcalc/Fmax
 Method = Robust Weighting (Prince, 1982)
 W = [weight] * [1-(deltaF/6*sigmaF)^2^]^2^
 A~i~ are:
 16.5 -16.4 12.1
;
_refine_ls_weighting_scheme calc
_refine_ls_wR_factor_all 0.0591
_refine_ls_wR_factor_gt 0.0444
_refine_ls_wR_factor_ref 0.0444
_reflns_number_gt 326
_reflns_number_total 388
_reflns_threshold_expression I>2.0\s(I)
_cod_data_source_file ws5073.cif
_cod_data_source_block CAM5.8GPa
_cod_depositor_comments
;
The following automatic conversions were performed:
'_symmetry_cell_setting' value 'Orthorhombic' changed to 'orthorhombic'
according to '/home/saulius/struct/CIF-dictionaries/cif_core.dic'
dictionary named 'cif_core.dic' version 2.4.1 from 2010-06-29.

Automatic conversion script
Id: cif_fix_enum 1527 2010-12-29 10:47:43Z saulius 

The following automatic conversions were performed:

'_symmetry_cell_setting' value 'Orthorhombic' changed to
'orthorhombic' according to
/home/saulius/struct/CIF-dictionaries/cif_core.dic dictionary named
'cif_core.dic' version 2.4.1 from 2010-06-29.

Automatic conversion script
Id: cif_fix_values 1715 2011-07-08 13:25:40Z adriana 
;
_cod_original_cell_volume 595.48(13)
_cod_original_sg_symbol_H-M 'P 21 21 21 '
_cod_original_formula_sum 'C3 H9 N1 O6 S1'
_cod_database_code 2104655
_cod_database_fobs_code 2104655

loop_
_symmetry_equiv_pos_as_xyz
x,y,z
x+1/2,-y+1/2,-z
-x,y+1/2,-z+1/2
-x+1/2,-y,z+1/2

loop_
_atom_site_type_symbol
_atom_site_label
_atom_site_fract_x
_atom_site_fract_y
_atom_site_fract_z
_atom_site_U_iso_or_equiv
_atom_site_adp_type
_atom_site_occupancy
_atom_site_disorder_assembly
_atom_site_disorder_group
S S1 0.36610(13) 0.39265(15) 0.4280(2) 0.0247 Uani 1.0000 . .
N N1 -0.0382(6) 0.4869(4) 0.4191(8) 0.0358 Uani 1.0000 . .
O O1 -0.1003(5) 0.2992(4) 0.6418(6) 0.0389 Uani 1.0000 . .
O O2 -0.1833(4) 0.4078(4) 0.8182(6) 0.0351 Uani 1.0000 . .
O O3 0.3981(5) 0.4726(4) 0.4024(7) 0.0348 Uani 1.0000 . .
O O4 0.3359(4) 0.3739(3) 0.7018(6) 0.0345 Uani 1.0000 . .
O O5 0.5231(4) 0.3507(3) 0.2958(7) 0.0391 Uani 1.0000 . .
C C1 -0.1211(6) 0.3704(3) 0.6384(6) 0.0310 Uani 1.0000 . .
C C2 -0.0543(5) 0.4048(4) 0.3807(6) 0.0312 Uani 1.0000 . .
C C3 0.1362(5) 0.3723(3) 0.2606(6) 0.0282 Uani 1.0000 . .
H H1 -0.1689 0.3962 0.2530 0.0371 Uiso 1.0000 . .
H H2 0.1199 0.3177 0.2555 0.0281 Uiso 1.0000 . .
H H3 0.1486 0.3916 0.0792 0.0281 Uiso 1.0000 . .
H H4 -0.1629 0.5053 0.4681 0.0537 Uiso 1.0000 . .
H H5 0.0563 0.4968 0.5462 0.0537 Uiso 1.0000 . .
H H6 0.0018 0.5085 0.2658 0.0537 Uiso 1.0000 . .
H H7 -0.120(5) 0.2817(11) 0.793(2) 0.0461(14) Uiso 1.0000 . .
O O6 0.3010(5) 0.2421(4) 0.9128(7) 0.0255 Uani 1.0000 . .
H H8 0.326(4) 0.2848(9) 0.854(6) 0.0629(10) Uiso 1.0000 . .
H H9 0.199(3) 0.2232(11) 0.836(5) 0.0629(10) Uiso 1.0000 . .

loop_
_atom_site_aniso_label
_atom_site_aniso_U_11
_atom_site_aniso_U_22
_atom_site_aniso_U_33
_atom_site_aniso_U_12
_atom_site_aniso_U_13
_atom_site_aniso_U_23
S1 0.0132(3) 0.043(3) 0.0180(3) -0.0023(6) 0.0006(3) 0.0010(7)
N1 0.0266(13) 0.055(4) 0.0264(14) 0.011(3) 0.0027(16) 0.001(3)
O1 0.0306(15) 0.059(4) 0.0272(13) 0.002(3) 0.0063(11) 0.005(2)
O2 0.0225(12) 0.062(5) 0.0204(12) 0.005(2) 0.0055(9) 0.0039(18)
O3 0.0312(14) 0.044(3) 0.0293(14) -0.007(2) -0.0042(13) 0.007(2)
O4 0.0286(13) 0.055(5) 0.0202(10) -0.005(2) -0.0023(11) 0.0080(18)
O5 0.0126(11) 0.060(5) 0.0442(18) 0.0020(18) 0.0022(12) -0.009(2)
C1 0.0137(13) 0.058(4) 0.0212(12) 0.000(3) -0.0042(11) -0.0018(19)
C2 0.0176(12) 0.055(4) 0.0209(13) 0.011(2) -0.0006(11) -0.001(2)
C3 0.0146(10) 0.052(4) 0.0183(13) 0.0005(19) -0.0007(10) -0.008(2)
O6 0.0312(13) 0.020(6) 0.0256(13) 0.001(2) -0.0048(12) -0.003(2)

loop_
_atom_type_symbol
_atom_type_scat_dispersion_real
_atom_type_scat_dispersion_imag
_atom_type_scat_source
C 0.0000 0.0010 'International Tables Vol C 4.2.6.8 and 6.1.1.4'
H 0.0000 0.0000 'International Tables Vol C 4.2.6.8 and 6.1.1.4'
N 0.0010 0.0010 'International Tables Vol C 4.2.6.8 and 6.1.1.4'
O 0.0030 0.0030 'International Tables Vol C 4.2.6.8 and 6.1.1.4'
S 0.0610 0.0550 'International Tables Vol C 4.2.6.8 and 6.1.1.4'

loop_
_geom_angle_atom_site_label_1
_geom_angle_atom_site_label_2
_geom_angle_atom_site_label_3
_geom_angle_site_symmetry_1
_geom_angle_site_symmetry_2
_geom_angle_site_symmetry_3
_geom_angle
_geom_angle_publ_flag
O3 S1 O4 . . . 109.6(2) yes
O3 S1 O5 . . . 112.0(2) yes
O4 S1 O5 . . . 115.1(2) yes
O3 S1 C3 . . . 106.4(2) yes
O4 S1 C3 . . . 107.65(17) yes
O5 S1 C3 . . . 105.43(18) yes
C2 N1 H4 . . . 109.5 no
C2 N1 H5 . . . 109.6 no
H4 N1 H5 . . . 109.5 no
C2 N1 H6 . . . 109.3 no
H4 N1 H6 . . . 109.5 no
H5 N1 H6 . . . 109.5 no
C1 O1 H7 . . . 111.7(14) no
O1 C1 O2 . . . 125.5(3) yes
O1 C1 C2 . . . 112.9(2) yes
O2 C1 C2 . . . 121.7(3) yes
C1 C2 N1 . . . 108.1(2) yes
C1 C2 C3 . . . 115.5(3) yes
N1 C2 C3 . . . 112.4(3) yes
C1 C2 H1 . . . 106.7 no
N1 C2 H1 . . . 106.9 no
C3 C2 H1 . . . 106.8 no
C2 C3 S1 . . . 115.0(2) yes
C2 C3 H2 . . . 108.1 no
S1 C3 H2 . . . 108.1 no
C2 C3 H3 . . . 108.1 no
S1 C3 H3 . . . 108.1 no
H2 C3 H3 . . . 109.5 no
H8 O6 H9 . . . 111.0 no

loop_
_geom_bond_atom_site_label_1
_geom_bond_atom_site_label_2
_geom_bond_site_symmetry_1
_geom_bond_site_symmetry_2
_geom_bond_distance
_geom_bond_publ_flag
S1 O3 . . 1.460(6) yes
S1 O4 . . 1.448(3) yes
S1 O5 . . 1.437(4) yes
S1 C3 . . 1.758(3) yes
N1 C2 . . 1.493(6) yes
N1 H4 . . 0.910 no
N1 H5 . . 0.910 no
N1 H6 . . 0.910 no
O1 C1 . . 1.288(6) yes
O1 H7 . . 0.840(7) no
O2 C1 . . 1.207(4) yes
C1 C2 . . 1.515(4) yes
C2 C3 . . 1.500(4) yes
C2 H1 . . 1.000 no
C3 H2 . . 0.990 no
C3 H3 . . 0.990 no
O6 H8 . . 0.84079(14) no
O6 H9 . . 0.840 no

loop_
_cod_related_entry_id
_cod_related_entry_database
_cod_related_entry_code
1 ChemSpider 21171069
